data_1577425
loop_
_publ_author_name
'Tian, Peilin'
'Saraiva C\^amara, Viktor'
'Valentine, Margarita'
'Tinkler, Andrew P.'
'Crumpton, Agamemnon E.'
'Anderson, Edward A.'

_publ_section_title
;
 Enantioselective Titanium-Catalyzed Cycloadditions of
 Thiophene-S,S-Dioxides with Indenes
;
_journal_name_full 'Chemical Science'
_journal_paper_doi 10.1039/D6SC01387B
_journal_year 2026
_chemical_absolute_configuration ad
_chemical_formula_moiety 'C17 H14 Cl N O3'
_chemical_formula_sum 'C17 H14 Cl N O3'
_chemical_formula_weight 315.76
_chemical_melting_point ?
_space_group_IT_number 19
_space_group_name_Hall 'P 2ac 2ab'
_space_group_name_H-M_alt 'P 21 21 21'
_symmetry_cell_setting orthorhombic
_symmetry_space_group_name_Hall 'P 2ac 2ab'
_symmetry_space_group_name_H-M 'P 21 21 21'
_atom_sites_solution_hydrogens difmap
_atom_sites_solution_primary direct
_audit_creation_date 2025-09-23
_audit_creation_method 'CRYSTALS_ver_10.1.100_build_0000 '
_audit_update_record
;
2025-12-02 deposited with the CCDC.	2026-06-16 downloaded from the CCDC.
;
_cell_angle_alpha 90
_cell_angle_beta 90
_cell_angle_gamma 90
_cell_formula_units_Z 4
_cell_length_a 7.24530(4)
_cell_length_b 11.54662(6)
_cell_length_c 17.00452(9)
_cell_measurement_reflns_used 31562
_cell_measurement_temperature 100
_cell_measurement_theta_max 75.62
_cell_measurement_theta_min 4.61
_cell_volume 1422.576(13)
_computing_cell_refinement
; 
 CrysAlisPro (Rigaku Oxford Diffraction, 2021) 
;
_computing_data_collection 'SuperNova, (Oxford Diffraction, 2010)'
_computing_data_reduction
; 
 CrysAlisPro (Rigaku Oxford Diffraction, 2021) 
;
_computing_molecular_graphics 'CAMERON (Watkin et al., 1996)'
_computing_publication_material 'CRYSTALS (Betteridge et al., 2003)'
_computing_structure_refinement 'CRYSTALS (Betteridge et al., 2003)'
_computing_structure_solution 'SHELXT (Sheldrick, 2015)'
_diffrn_ambient_temperature 100
_diffrn_measured_fraction_theta_full 0.997
_diffrn_measured_fraction_theta_max 0.992
_diffrn_measurement_device Area
_diffrn_measurement_device_type 'Oxford Diffraction SuperNova'
_diffrn_measurement_method \w
_diffrn_radiation_monochromator 'focussing mirrors'
_diffrn_radiation_type 'Cu K\a'
_diffrn_radiation_wavelength 1.54184
_diffrn_reflns_av_R_equivalents 0.039
_diffrn_reflns_av_unetI/netI 1.444
_diffrn_reflns_limit_h_max 9
_diffrn_reflns_limit_h_min -9
_diffrn_reflns_limit_k_max 14
_diffrn_reflns_limit_k_min -14
_diffrn_reflns_limit_l_max 20
_diffrn_reflns_limit_l_min -21
_diffrn_reflns_number 52669
_diffrn_reflns_theta_full 73.731
_diffrn_reflns_theta_max 76.011
_diffrn_reflns_theta_min 4.629
_diffrn_standards_number 0
_exptl_absorpt_coefficient_mu 2.492
_exptl_absorpt_correction_T_max 0.83
_exptl_absorpt_correction_T_min 0.64
_exptl_absorpt_correction_type multi-scan
_exptl_absorpt_process_details
; 
 CrysAlisPro (Rigaku Oxford Diffraction, 2021) 
;
_exptl_crystal_colour colourless
_exptl_crystal_density_diffrn 1.474
_exptl_crystal_density_meas ?
_exptl_crystal_density_method 'not measured'
_exptl_crystal_description block
_exptl_crystal_F_000 655.997
_exptl_crystal_size_max 0.136
_exptl_crystal_size_mid 0.092
_exptl_crystal_size_min 0.075
_refine_diff_density_max 0.14
_refine_diff_density_min -0.14
_refine_ls_abs_structure_details
; 
 Parsons, Flack & Wagner (2013), 
 1039 Friedel Pairs 
;
_refine_ls_abs_structure_Flack 0.002(3)
_refine_ls_extinction_method None
_refine_ls_goodness_of_fit_ref 1.0089
_refine_ls_hydrogen_treatment mixed
_refine_ls_matrix_type full
_refine_ls_number_parameters 256
_refine_ls_number_reflns 2940
_refine_ls_number_restraints 85
_refine_ls_R_factor_all 0.0228
_refine_ls_R_factor_gt 0.0223
_refine_ls_shift/su_max 0.0010840
_refine_ls_shift/su_mean 0.0000717
_refine_ls_structure_factor_coef Fsqd
_refine_ls_weighting_details
;
 Method= Modified Sheldrick 
 w=1/[\s^2^(F^2^) + ( 0.03P)^2^ + 0.35P] 
 ,where P=(max(Fo^2^,0) + 2Fc^2^)/3 
;
_refine_ls_weighting_scheme calc
_refine_ls_wR_factor_all 0.0571
_refine_ls_wR_factor_gt 0.0567
_refine_ls_wR_factor_ref 0.0571
_reflns_limit_h_max 9
_reflns_limit_h_min -9
_reflns_limit_k_max 14
_reflns_limit_k_min 0
_reflns_limit_l_max 21
_reflns_limit_l_min 0
_reflns_number_gt 2870
_reflns_number_total 2940
_reflns_threshold_expression I>2.0\s(I)
_oxford_diffrn_Wilson_B_factor 0.00
_oxford_diffrn_Wilson_scale 0.00
_oxford_refine_ls_scale 0.5816(8)
_oxford_structure_analysis_title 7897
_cod_data_source_file d6sc01387b2.cif
_cod_data_source_block 2a
_cod_depositor_comments
;
The following automatic conversions were performed:

data item '_chemical_melting_point' value 'not measured' was changed
to '?' -- the value is undefined or not given.

data item '_exptl_crystal_density_meas' value 'not measured' was
changed to '?' -- the value is perceived as not measured.

Automatic conversion script
Id: cif_fix_values 8170 2020-07-09 18:12:32Z antanas 
;
_cod_original_cell_volume 1422.576(14)
_cod_original_sg_symbol_Hall 'P 2ac 2ab '
_cod_original_sg_symbol_H-M 'P 21 21 21 '
_cod_database_code 1577425
_oxford_refine_reflns_threshold_expression I>-3.0\s(I)
_refine_ls_r_factor_ref 0.0228
_reflns_number_all 2940
_oxford_hooft_y 0.002(4)
_oxford_bijvoet_difference 0.002(3)
_oxford_refined_flack_x 0.004(9)

loop_
_symmetry_equiv_pos_as_xyz
x,y,z
-x+1/2,-y,z+1/2
x+1/2,-y+1/2,-z
-x,y+1/2,-z+1/2

loop_
_atom_site_label
_atom_site_type_symbol
_atom_site_fract_x
_atom_site_fract_y
_atom_site_fract_z
_atom_site_U_iso_or_equiv
_atom_site_occupancy
_atom_site_adp_type
_atom_site_refinement_flags_posn
_atom_site_refinement_flags_adp
_atom_site_refinement_flags_occupancy
_atom_site_disorder_assembly
_atom_site_disorder_group
_atom_site_attached_hydrogens
Cl1 Cl 0.61800(5) 0.67544(3) 0.756047(18) 0.0254 1.0000 Uani . . . . . .
C2 C 0.6300(2) 0.56040(11) 0.68974(7) 0.0185 1.0000 Uani D . . . . .
C3 C 0.82153(18) 0.52729(11) 0.66358(7) 0.0169 1.0000 Uani D . . . . .
C4 C 0.81044(18) 0.44342(11) 0.59239(7) 0.0157 1.0000 Uani D . . . . .
C5 C 0.64607(18) 0.36340(10) 0.59284(7) 0.0162 1.0000 Uani D . . . . .
C6 C 0.66115(17) 0.24914(11) 0.55240(8) 0.0172 1.0000 Uani . . . . . .
O7 O 0.60580(16) 0.23188(8) 0.48589(5) 0.0251 1.0000 Uani . . . . . .
N8 N 0.74007(14) 0.15941(9) 0.59446(6) 0.0166 1.0000 Uani D . . . . .
C9 C 0.82148(18) 0.16674(12) 0.66892(7) 0.0178 1.0000 Uani . . . . . .
O10 O 0.86800(14) 0.05838(8) 0.69199(5) 0.0209 1.0000 Uani D . . . . .
C11 C 0.7934(2) -0.02625(12) 0.63739(8) 0.0214 1.0000 Uani D . . . . .
C12 C 0.75712(19) 0.04211(11) 0.56237(8) 0.0187 1.0000 Uani D . . . . .
H122 H 0.860(2) 0.0378(12) 0.5251(8) 0.0219(18) 1.0000 Uiso D . . . . .
H121 H 0.6473(19) 0.0179(12) 0.5368(8) 0.0226(18) 1.0000 Uiso D . . . . .
H112 H 0.884(2) -0.0864(12) 0.6310(8) 0.0250(18) 1.0000 Uiso D . . . . .
H111 H 0.6793(19) -0.0577(13) 0.6606(8) 0.0265(18) 1.0000 Uiso D . . . . .
O13 O 0.85004(14) 0.25103(8) 0.70797(5) 0.0232 1.0000 Uani . . . . . .
C14 C 0.48662(18) 0.39643(12) 0.62499(7) 0.0184 1.0000 Uani D . . . . .
C15 C 0.47671(19) 0.50335(12) 0.67110(7) 0.0198 1.0000 Uani D . . . . .
H151 H 0.3618(19) 0.5260(10) 0.6905(6) 0.0246(18) 1.0000 Uiso D . . . . .
H141 H 0.3794(18) 0.3505(10) 0.6225(6) 0.0215(18) 1.0000 Uiso D . . . . .
C16 C 0.81202(18) 0.52564(11) 0.52235(7) 0.0160 1.0000 Uani D . . . . .
C17 C 0.88554(18) 0.63224(11) 0.54460(7) 0.0169 1.0000 Uani D . . . . .
C18 C 0.93411(19) 0.63095(11) 0.63097(8) 0.0199 1.0000 Uani D . . . . .
H181 H 0.903(2) 0.7012(12) 0.6598(8) 0.0253(18) 1.0000 Uiso D . . . . .
H182 H 1.0698(18) 0.6168(12) 0.6364(8) 0.0251(18) 1.0000 Uiso D . . . . .
C19 C 0.91180(19) 0.71923(11) 0.48923(8) 0.0203 1.0000 Uani D . . . . .
C20 C 0.85910(19) 0.69883(11) 0.41147(8) 0.0212 1.0000 Uani D . . . . .
C21 C 0.78392(19) 0.59260(12) 0.38959(8) 0.0208 1.0000 Uani D . . . . .
C22 C 0.76059(18) 0.50442(12) 0.44466(8) 0.0185 1.0000 Uani D . . . . .
H221 H 0.7122(13) 0.4321(11) 0.4297(7) 0.0231(18) 1.0000 Uiso D . . . . .
H211 H 0.7508(13) 0.5811(11) 0.3360(8) 0.0243(18) 1.0000 Uiso D . . . . .
H201 H 0.8735(13) 0.7581(11) 0.3736(7) 0.0257(18) 1.0000 Uiso D . . . . .
H191 H 0.9638(13) 0.7929(11) 0.5041(8) 0.0238(18) 1.0000 Uiso D . . . . .
H41 H 0.9260(18) 0.3969(11) 0.5915(8) 0.0168(18) 1.0000 Uiso D . . . . .
H31 H 0.8843(19) 0.4904(12) 0.7092(7) 0.0203(18) 1.0000 Uiso D . . . . .

loop_
_atom_site_aniso_label
_atom_site_aniso_U_11
_atom_site_aniso_U_22
_atom_site_aniso_U_33
_atom_site_aniso_U_23
_atom_site_aniso_U_13
_atom_site_aniso_U_12
Cl1 0.03203(17) 0.02446(15) 0.01961(14) -0.00642(12) 0.00045(13) 0.00643(14)
C2 0.0249(7) 0.0178(6) 0.0130(5) 0.0007(5) -0.0005(5) 0.0036(5)
C3 0.0186(6) 0.0167(6) 0.0154(6) -0.0008(5) -0.0014(5) 0.0009(5)
C4 0.0155(6) 0.0162(6) 0.0153(6) -0.0011(5) -0.0009(5) 0.0007(5)
C5 0.0183(6) 0.0159(5) 0.0143(5) 0.0029(4) -0.0040(5) -0.0004(5)
C6 0.0155(6) 0.0178(6) 0.0183(6) 0.0021(5) -0.0011(5) -0.0019(5)
O7 0.0334(6) 0.0209(5) 0.0211(5) -0.0006(4) -0.0103(4) -0.0012(5)
N8 0.0199(5) 0.0154(5) 0.0146(5) 0.0003(4) -0.0011(4) -0.0007(4)
C9 0.0170(6) 0.0189(6) 0.0174(6) 0.0016(5) -0.0002(5) 0.0003(5)
O10 0.0245(5) 0.0170(4) 0.0211(4) 0.0024(4) -0.0040(4) 0.0014(4)
C11 0.0245(7) 0.0171(6) 0.0225(6) 0.0007(5) -0.0012(6) -0.0006(5)
C12 0.0196(6) 0.0161(6) 0.0204(6) -0.0014(5) -0.0008(5) -0.0003(5)
O13 0.0303(5) 0.0198(4) 0.0194(5) -0.0009(4) -0.0068(4) -0.0002(4)
C14 0.0184(6) 0.0201(6) 0.0168(6) 0.0036(5) -0.0026(5) -0.0017(5)
C15 0.0195(6) 0.0229(7) 0.0168(6) 0.0035(5) 0.0029(5) 0.0048(5)
C16 0.0130(6) 0.0181(6) 0.0170(6) 0.0009(5) 0.0017(5) 0.0015(5)
C17 0.0141(6) 0.0189(6) 0.0178(6) -0.0011(5) 0.0015(5) 0.0005(5)
C18 0.0229(7) 0.0188(6) 0.0180(6) -0.0016(5) -0.0016(5) -0.0028(5)
C19 0.0184(7) 0.0178(6) 0.0246(6) 0.0003(5) 0.0031(5) -0.0002(5)
C20 0.0196(6) 0.0233(6) 0.0208(6) 0.0048(5) 0.0039(5) 0.0023(5)
C21 0.0190(6) 0.0283(7) 0.0151(6) 0.0005(5) 0.0010(5) 0.0016(5)
C22 0.0168(6) 0.0208(6) 0.0178(6) -0.0022(5) 0.0005(5) -0.0003(5)

loop_
_atom_type_symbol
_atom_type_scat_dispersion_real
_atom_type_scat_dispersion_imag
_atom_type_scat_Cromer_Mann_a1
_atom_type_scat_Cromer_Mann_b1
_atom_type_scat_Cromer_Mann_a2
_atom_type_scat_Cromer_Mann_b2
_atom_type_scat_Cromer_Mann_a3
_atom_type_scat_Cromer_Mann_b3
_atom_type_scat_Cromer_Mann_a4
_atom_type_scat_Cromer_Mann_b4
_atom_type_scat_Cromer_Mann_c
_atom_type_scat_source
C 0.0181 0.0091 2.3100 20.8439 1.0200 10.2075 1.5886 0.5687 0.8650 51.6512 0.2156 'International Tables Vol C 4.2.6.8 and 6.1.1.4'
H 0.0000 0.0000 0.4930 10.5109 0.3229 26.1257 0.1402 3.1424 0.0408 57.7998 0.0030 'International Tables Vol C 4.2.6.8 and 6.1.1.4'
N 0.0311 0.0180 12.2126 0.0057 3.1322 9.8933 2.0125 28.9975 1.1663 0.5826 -11.5290 'International Tables Vol C 4.2.6.8 and 6.1.1.4'
O 0.0492 0.0322 3.0485 13.2771 2.2868 5.7011 1.5463 0.3239 0.8670 32.9089 0.2508 'International Tables Vol C 4.2.6.8 and 6.1.1.4'
Cl 0.3639 0.7018 11.4604 0.0104 7.1964 1.1662 6.2556 18.5194 1.6455 47.7784 -9.5574 'International Tables Vol C 4.2.6.8 and 6.1.1.4'

loop_
_geom_angle_atom_site_label_1
_geom_angle_site_symmetry_1
_geom_angle_atom_site_label_2
_geom_angle_site_symmetry_2
_geom_angle_atom_site_label_3
_geom_angle_site_symmetry_3
_geom_angle
_geom_angle_publ_flag
Cl1 . C2 . C3 . 115.46(10) yes
Cl1 . C2 . C15 . 119.33(11) yes
C3 . C2 . C15 . 124.98(11) yes
C2 . C3 . C4 . 109.93(10) yes
C2 . C3 . C18 . 113.21(11) yes
C4 . C3 . C18 . 103.29(10) yes
C2 . C3 . H31 . 107.4(8) no
C4 . C3 . H31 . 111.3(8) no
C18 . C3 . H31 . 111.7(8) no
C3 . C4 . C5 . 114.79(10) yes
C3 . C4 . C16 . 102.74(10) yes
C5 . C4 . C16 . 113.08(11) yes
C3 . C4 . H41 . 107.8(8) no
C5 . C4 . H41 . 109.5(8) no
C16 . C4 . H41 . 108.6(8) no
C4 . C5 . C6 . 118.81(11) yes
C4 . C5 . C14 . 120.74(11) yes
C6 . C5 . C14 . 120.35(12) yes
C5 . C6 . O7 . 123.32(12) yes
C5 . C6 . N8 . 117.03(11) yes
O7 . C6 . N8 . 119.64(12) yes
C6 . N8 . C9 . 126.66(11) yes
C6 . N8 . C12 . 122.33(10) yes
C9 . N8 . C12 . 110.93(10) yes
N8 . C9 . O10 . 108.14(11) yes
N8 . C9 . O13 . 128.63(12) yes
O10 . C9 . O13 . 123.23(11) yes
C9 . O10 . C11 . 110.11(10) yes
O10 . C11 . C12 . 104.54(10) yes
O10 . C11 . H112 . 107.8(9) no
C12 . C11 . H112 . 113.4(8) no
O10 . C11 . H111 . 107.7(8) no
C12 . C11 . H111 . 112.5(8) no
H112 . C11 . H111 . 110.5(11) no
C11 . C12 . N8 . 100.47(10) yes
C11 . C12 . H122 . 112.6(8) no
N8 . C12 . H122 . 110.6(8) no
C11 . C12 . H121 . 112.0(8) no
N8 . C12 . H121 . 111.8(8) no
H122 . C12 . H121 . 109.1(10) no
C5 . C14 . C15 . 120.20(12) yes
C5 . C14 . H141 . 122.4(8) no
C15 . C14 . H141 . 117.3(8) no
C14 . C15 . C2 . 120.30(12) yes
C14 . C15 . H151 . 118.0(8) no
C2 . C15 . H151 . 121.5(8) no
C4 . C16 . C17 . 109.94(11) yes
C4 . C16 . C22 . 129.00(12) yes
C17 . C16 . C22 . 120.97(12) yes
C16 . C17 . C18 . 110.15(11) yes
C16 . C17 . C19 . 120.45(12) yes
C18 . C17 . C19 . 129.35(12) yes
C3 . C18 . C17 . 103.46(10) yes
C3 . C18 . H181 . 109.9(8) no
C17 . C18 . H181 . 115.2(8) no
C3 . C18 . H182 . 110.9(8) no
C17 . C18 . H182 . 108.7(8) no
H181 . C18 . H182 . 108.6(11) no
C17 . C19 . C20 . 118.83(12) yes
C17 . C19 . H191 . 120.9(8) no
C20 . C19 . H191 . 120.3(8) no
C19 . C20 . C21 . 120.57(12) yes
C19 . C20 . H201 . 119.5(8) no
C21 . C20 . H201 . 119.9(8) no
C20 . C21 . C22 . 120.75(12) yes
C20 . C21 . H211 . 118.5(8) no
C22 . C21 . H211 . 120.7(8) no
C16 . C22 . C21 . 118.42(12) yes
C16 . C22 . H221 . 120.7(8) no
C21 . C22 . H221 . 120.8(8) no

loop_
_geom_bond_atom_site_label_1
_geom_bond_site_symmetry_1
_geom_bond_atom_site_label_2
_geom_bond_site_symmetry_2
_geom_bond_distance
_geom_bond_publ_flag
Cl1 . C2 . 1.7444(13) yes
C2 . C3 . 1.5067(19) yes
C2 . C15 . 1.330(2) yes
C3 . C4 . 1.5524(17) yes
C3 . C18 . 1.5510(18) yes
C3 . H31 . 0.995(12) no
C4 . C5 . 1.5073(18) yes
C4 . C16 . 1.5231(17) yes
C4 . H41 . 0.995(12) no
C5 . C6 . 1.4918(17) yes
C5 . C14 . 1.3338(19) yes
C6 . O7 . 1.2163(16) yes
C6 . N8 . 1.3827(16) yes
N8 . C9 . 1.3993(16) yes
N8 . C12 . 1.4654(16) yes
C9 . O10 . 1.3539(16) yes
C9 . O13 . 1.1962(16) yes
O10 . C11 . 1.4523(16) yes
C11 . C12 . 1.5229(18) yes
C11 . H112 . 0.960(13) no
C11 . H111 . 0.986(13) no
C12 . H122 . 0.978(13) no
C12 . H121 . 0.949(13) no
C14 . C15 . 1.4642(19) yes
C14 . H141 . 0.941(13) no
C15 . H151 . 0.933(13) no
C16 . C17 . 1.3936(17) yes
C16 . C22 . 1.3943(18) yes
C17 . C18 . 1.5103(17) yes
C17 . C19 . 1.3898(18) yes
C18 . H181 . 0.975(13) no
C18 . H182 . 1.001(13) no
C19 . C20 . 1.3963(19) yes
C19 . H191 . 0.963(13) no
C20 . C21 . 1.3927(19) yes
C20 . H201 . 0.946(13) no
C21 . C22 . 1.3936(19) yes
C21 . H211 . 0.951(13) no
C22 . H221 . 0.941(13) no

loop_
_geom_hbond_atom_site_label_D
_geom_hbond_site_symmetry_D
_geom_hbond_atom_site_label_H
_geom_hbond_site_symmetry_H
_geom_hbond_atom_site_label_A
_geom_hbond_site_symmetry_A
_geom_hbond_angle_DHA
_geom_hbond_distance_DH
_geom_hbond_distance_HA
_geom_hbond_distance_DA
_geom_hbond_publ_flag
C4 . H41 . O7 3_556 143.9(11) 0.995(12) 2.375(13) 3.2324(18) yes
C3 . H31 . O10 4_756 134.0(10) 0.995(12) 2.581(13) 3.3497(18) yes
